data_1506752
loop_
_publ_author_name
'Liu, Yuanhong'
'Song, Feijie'
'Song, Zhiquan'
'Liu, Meina'
'Yan, Bin'

_publ_section_title
;
 Gold-catalyzed cyclization of (Z)-2-en-4-yn-1-ols: highly efficient
 synthesis of fully substituted dihydrofurans and furans.
;
_journal_issue 24
_journal_name_full 'Organic letters'
_journal_page_first 5409
_journal_page_last 5412
_journal_paper_doi 10.1021/ol052160r
_journal_volume 7
_journal_year 2005
_chemical_formula_sum 'C30 H23 Cl O'
_chemical_formula_weight 434.93
_chemical_name_systematic
; 
 ? 
;
_space_group_IT_number 14
_symmetry_cell_setting monoclinic
_symmetry_space_group_name_Hall '-P 2ybc'
_symmetry_space_group_name_H-M 'P 1 21/c 1'
_atom_sites_solution_hydrogens geom
_atom_sites_solution_primary direct
_atom_sites_solution_secondary difmap
_audit_creation_method SHELXL-97
_cell_angle_alpha 90.00
_cell_angle_beta 97.552(2)
_cell_angle_gamma 90.00
_cell_formula_units_Z 4
_cell_length_a 9.2481(10)
_cell_length_b 17.4891(18)
_cell_length_c 14.3020(15)
_cell_measurement_reflns_used 2934
_cell_measurement_temperature 293(2)
_cell_measurement_theta_max 45.947
_cell_measurement_theta_min 4.443
_cell_volume 2293.2(4)
_computing_cell_refinement 'Bruker SMART'
_computing_data_collection 'Bruker SMART'
_computing_data_reduction 'Bruker SHELXTL'
_computing_molecular_graphics 'Bruker SHELXTL'
_computing_publication_material 'Bruker SHELXTL'
_computing_structure_refinement 'SHELXL-97 (Sheldrick, 1997)'
_computing_structure_solution 'SHELXS-97 (Sheldrick, 1990)'
_diffrn_ambient_temperature 293(2)
_diffrn_measured_fraction_theta_full 0.998
_diffrn_measured_fraction_theta_max 0.998
_diffrn_measurement_device_type 'CCD area detector'
_diffrn_measurement_method 'phi and omega scans'
_diffrn_radiation_monochromator graphite
_diffrn_radiation_source 'fine-focus sealed tube'
_diffrn_radiation_type MoK\a
_diffrn_radiation_wavelength 0.71073
_diffrn_reflns_av_R_equivalents 0.0967
_diffrn_reflns_av_sigmaI/netI 0.0805
_diffrn_reflns_limit_h_max 11
_diffrn_reflns_limit_h_min -9
_diffrn_reflns_limit_k_max 15
_diffrn_reflns_limit_k_min -22
_diffrn_reflns_limit_l_max 18
_diffrn_reflns_limit_l_min -18
_diffrn_reflns_number 13279
_diffrn_reflns_theta_full 27.00
_diffrn_reflns_theta_max 27.00
_diffrn_reflns_theta_min 1.85
_exptl_absorpt_coefficient_mu 0.187
_exptl_absorpt_correction_T_max 1.00000
_exptl_absorpt_correction_T_min 0.48894
_exptl_absorpt_correction_type empirical
_exptl_crystal_colour colorless
_exptl_crystal_density_diffrn 1.260
_exptl_crystal_density_method 'not measured'
_exptl_crystal_F_000 912
_exptl_crystal_size_max 0.526
_exptl_crystal_size_mid 0.513
_exptl_crystal_size_min 0.403
_refine_diff_density_max 0.440
_refine_diff_density_min -0.314
_refine_diff_density_rms 0.055
_refine_ls_extinction_method none
_refine_ls_goodness_of_fit_ref 0.930
_refine_ls_hydrogen_treatment mixed
_refine_ls_matrix_type full
_refine_ls_number_parameters 326
_refine_ls_number_reflns 4992
_refine_ls_number_restraints 0
_refine_ls_restrained_S_all 0.930
_refine_ls_R_factor_all 0.0875
_refine_ls_R_factor_gt 0.0580
_refine_ls_shift/su_max 0.000
_refine_ls_shift/su_mean 0.000
_refine_ls_structure_factor_coef Fsqd
_refine_ls_weighting_details 'calc w=1/[\s^2^(Fo^2^)+(0.0691P)^2^+0.0000P] where P=(Fo^2^+2Fc^2^)/3'
_refine_ls_weighting_scheme calc
_refine_ls_wR_factor_gt 0.1353
_refine_ls_wR_factor_ref 0.1466
_reflns_number_gt 3110
_reflns_number_total 4992
_reflns_threshold_expression >2sigma(I)
_cod_data_source_file ol052160rsi20050908_025753.cif
_cod_data_source_block cd25149
_cod_depositor_comments
;
The following automatic conversions were performed:

'_symmetry_cell_setting' value 'Monoclinic' changed to 'monoclinic'
according to /home/saulius/struct/CIF-dictionaries/cif_core.dic
dictionary named 'cif_core.dic' version 2.4.1 from 2010-06-29.

Automatic conversion script
Id: cif_fix_values 1715 2011-07-08 13:25:40Z adriana 
;
_cod_original_sg_symbol_H-M P2(1)/c
_cod_database_code 1506752

loop_
_symmetry_equiv_pos_as_xyz
'x, y, z'
'-x, y+1/2, -z+1/2'
'-x, -y, -z'
'x, -y-1/2, z-1/2'

loop_
_atom_site_label
_atom_site_type_symbol
_atom_site_fract_x
_atom_site_fract_y
_atom_site_fract_z
_atom_site_U_iso_or_equiv
_atom_site_adp_type
_atom_site_occupancy
_atom_site_symmetry_multiplicity
_atom_site_calc_flag
_atom_site_refinement_flags
Cl Cl 0.15702(7) 0.76541(4) 0.75811(4) 0.0650(2) Uani 1 1 d .
O1 O -0.08615(14) 0.68737(7) 0.63916(10) 0.0462(4) Uani 1 1 d .
C1 C -0.1115(2) 0.60787(13) 0.77128(16) 0.0466(5) Uani 1 1 d .
C2 C -0.0451(2) 0.62675(11) 0.69740(15) 0.0436(5) Uani 1 1 d .
C3 C 0.0833(2) 0.59058(11) 0.66601(14) 0.0409(5) Uani 1 1 d .
C4 C 0.1153(2) 0.62741(11) 0.58996(14) 0.0415(5) Uani 1 1 d .
C5 C 0.0062(2) 0.69143(11) 0.56462(14) 0.0420(5) Uani 1 1 d .
C6 C 0.0822(2) 0.76904(11) 0.56558(14) 0.0412(5) Uani 1 1 d .
C7 C 0.0911(2) 0.80696(13) 0.48108(16) 0.0546(6) Uani 1 1 d .
H7 H 0.0405 0.7872 0.4259 0.066 Uiso 1 1 calc R
C8 C 0.1718(3) 0.87251(15) 0.4760(2) 0.0669(7) Uani 1 1 d .
C9 C 0.2435(3) 0.90366(14) 0.5562(2) 0.0706(7) Uani 1 1 d .
H9 H 0.2990 0.9477 0.5529 0.085 Uiso 1 1 calc R
C10 C 0.2340(3) 0.87016(13) 0.64125(19) 0.0617(6) Uani 1 1 d .
H10 H 0.2806 0.8923 0.6962 0.074 Uiso 1 1 calc R
C11 C 0.1555(2) 0.80364(12) 0.64593(15) 0.0474(5) Uani 1 1 d .
C12 C -0.2391(2) 0.64181(11) 0.80496(15) 0.0471(5) Uani 1 1 d .
C13 C -0.3266(3) 0.69661(15) 0.7565(2) 0.0626(7) Uani 1 1 d .
C14 C -0.4476(3) 0.72429(15) 0.7917(2) 0.0727(8) Uani 1 1 d .
H14 H -0.5047 0.7613 0.7579 0.087 Uiso 1 1 calc R
C15 C -0.4859(3) 0.69879(17) 0.8749(2) 0.0740(8) Uani 1 1 d .
C16 C -0.4003(3) 0.64510(17) 0.9246(2) 0.0787(8) Uani 1 1 d .
H16 H -0.4248 0.6272 0.9818 0.094 Uiso 1 1 calc R
C17 C -0.2774(3) 0.61709(14) 0.89056(18) 0.0655(7) Uani 1 1 d .
H17 H -0.2194 0.5811 0.9257 0.079 Uiso 1 1 calc R
C18 C 0.1644(2) 0.52729(11) 0.71695(14) 0.0430(5) Uani 1 1 d .
C19 C 0.1012(3) 0.45831(14) 0.73491(17) 0.0579(6) Uani 1 1 d .
C20 C 0.1821(3) 0.40055(14) 0.78218(19) 0.0697(7) Uani 1 1 d .
H20 H 0.1380 0.3543 0.7935 0.084 Uiso 1 1 calc R
C21 C 0.3263(3) 0.41150(16) 0.81214(18) 0.0704(7) Uani 1 1 d .
H21 H 0.3811 0.3723 0.8433 0.084 Uiso 1 1 calc R
C22 C 0.3911(3) 0.47962(15) 0.79679(18) 0.0659(7) Uani 1 1 d .
H22 H 0.4893 0.4871 0.8185 0.079 Uiso 1 1 calc R
C23 C 0.3115(2) 0.53698(14) 0.74931(16) 0.0532(6) Uani 1 1 d .
C24 C 0.2322(2) 0.60962(11) 0.53107(14) 0.0433(5) Uani 1 1 d .
C25 C 0.2151(3) 0.55118(15) 0.46663(18) 0.0602(6) Uani 1 1 d .
C26 C 0.3239(3) 0.53430(17) 0.41272(19) 0.0789(8) Uani 1 1 d .
H26 H 0.3112 0.4947 0.3691 0.095 Uiso 1 1 calc R
C27 C 0.4499(4) 0.5754(2) 0.4231(2) 0.0813(9) Uani 1 1 d .
C28 C 0.4682(3) 0.63252(19) 0.4865(3) 0.0809(9) Uani 1 1 d .
C29 C 0.3595(3) 0.65065(13) 0.5409(2) 0.0659(7) Uani 1 1 d .
H29 H 0.3730 0.6906 0.5841 0.079 Uiso 1 1 calc R
C30 C -0.0917(2) 0.67433(13) 0.47269(16) 0.0550(6) Uani 1 1 d .
H30A H -0.1416 0.6268 0.4785 0.082 Uiso 1 1 calc R
H30B H -0.0332 0.6708 0.4221 0.082 Uiso 1 1 calc R
H30C H -0.1618 0.7147 0.4596 0.082 Uiso 1 1 calc R
H1 H -0.065(2) 0.5652(11) 0.8055(14) 0.045(5) Uiso 1 1 d .
H8 H 0.183(3) 0.8972(13) 0.4197(18) 0.069(7) Uiso 1 1 d .
H13 H -0.304(3) 0.7171(13) 0.6974(19) 0.076(8) Uiso 1 1 d .
H15 H -0.575(3) 0.7167(13) 0.8996(19) 0.087(8) Uiso 1 1 d .
H19 H 0.006(3) 0.4472(14) 0.7137(17) 0.076(8) Uiso 1 1 d .
H23 H 0.353(2) 0.5822(12) 0.7372(14) 0.044(6) Uiso 1 1 d .
H25 H 0.134(3) 0.5224(14) 0.4620(19) 0.083(9) Uiso 1 1 d .
H27 H 0.520(3) 0.5653(15) 0.385(2) 0.094(9) Uiso 1 1 d .
H28 H 0.556(4) 0.6604(16) 0.498(2) 0.109(11) Uiso 1 1 d .

loop_
_atom_site_aniso_label
_atom_site_aniso_U_11
_atom_site_aniso_U_22
_atom_site_aniso_U_33
_atom_site_aniso_U_23
_atom_site_aniso_U_13
_atom_site_aniso_U_12
Cl 0.0658(4) 0.0808(5) 0.0457(3) -0.0016(3) -0.0022(3) -0.0070(3)
O1 0.0343(7) 0.0506(8) 0.0543(9) 0.0080(7) 0.0080(6) 0.0068(6)
C1 0.0415(12) 0.0488(13) 0.0491(12) 0.0028(10) 0.0041(10) -0.0001(10)
C2 0.0341(10) 0.0455(12) 0.0494(12) 0.0001(9) -0.0009(9) -0.0007(9)
C3 0.0326(10) 0.0425(11) 0.0470(12) -0.0016(9) 0.0026(9) 0.0001(9)
C4 0.0338(10) 0.0446(11) 0.0450(12) -0.0040(9) 0.0013(9) -0.0002(9)
C5 0.0356(10) 0.0500(12) 0.0400(11) 0.0015(9) 0.0042(9) 0.0040(9)
C6 0.0318(10) 0.0454(12) 0.0463(12) -0.0002(9) 0.0045(9) 0.0052(9)
C7 0.0511(13) 0.0610(14) 0.0508(13) 0.0041(11) 0.0032(11) 0.0014(11)
C8 0.0642(16) 0.0688(17) 0.0686(17) 0.0204(14) 0.0126(14) -0.0075(13)
C9 0.0612(16) 0.0565(15) 0.093(2) 0.0067(14) 0.0047(15) -0.0156(12)
C10 0.0522(14) 0.0610(15) 0.0700(17) -0.0087(13) 0.0012(12) -0.0071(12)
C11 0.0377(11) 0.0526(13) 0.0519(13) -0.0015(10) 0.0057(10) 0.0048(10)
C12 0.0426(12) 0.0466(12) 0.0525(12) -0.0041(10) 0.0083(10) -0.0075(10)
C13 0.0484(14) 0.0688(17) 0.0726(18) 0.0057(13) 0.0150(13) 0.0031(12)
C14 0.0509(15) 0.0761(18) 0.094(2) 0.0049(15) 0.0208(14) 0.0124(13)
C15 0.0533(16) 0.085(2) 0.087(2) -0.0207(17) 0.0225(16) -0.0029(15)
C16 0.0725(19) 0.101(2) 0.0685(18) -0.0099(16) 0.0309(16) -0.0154(17)
C17 0.0592(15) 0.0744(17) 0.0643(16) 0.0029(13) 0.0139(13) -0.0058(13)
C18 0.0409(11) 0.0454(12) 0.0423(11) -0.0042(9) 0.0034(9) 0.0012(9)
C19 0.0492(14) 0.0542(15) 0.0674(15) 0.0051(11) -0.0030(12) -0.0029(12)
C20 0.0749(18) 0.0528(15) 0.0784(18) 0.0128(13) -0.0008(14) 0.0003(13)
C21 0.0720(18) 0.0678(18) 0.0672(16) 0.0080(13) -0.0060(13) 0.0239(14)
C22 0.0480(13) 0.0716(17) 0.0731(17) -0.0010(13) -0.0107(12) 0.0133(12)
C23 0.0433(12) 0.0495(14) 0.0646(15) -0.0018(11) -0.0013(11) 0.0009(11)
C24 0.0413(11) 0.0450(12) 0.0439(11) 0.0056(9) 0.0070(9) 0.0084(9)
C25 0.0536(15) 0.0648(16) 0.0610(15) -0.0090(12) 0.0028(12) 0.0111(13)
C26 0.084(2) 0.090(2) 0.0624(16) -0.0165(14) 0.0092(15) 0.0311(17)
C27 0.080(2) 0.100(2) 0.0700(19) 0.0176(17) 0.0350(17) 0.0378(19)
C28 0.0603(18) 0.083(2) 0.107(2) 0.0094(18) 0.0391(18) 0.0058(16)
C29 0.0530(14) 0.0603(15) 0.0883(19) -0.0113(13) 0.0243(13) -0.0068(12)
C30 0.0437(12) 0.0615(14) 0.0565(14) 0.0016(11) -0.0052(10) -0.0008(10)

loop_
_atom_type_symbol
_atom_type_description
_atom_type_scat_dispersion_real
_atom_type_scat_dispersion_imag
_atom_type_scat_source
C C 0.0033 0.0016 'International Tables Vol C Tables 4.2.6.8 and 6.1.1.4'
H H 0.0000 0.0000 'International Tables Vol C Tables 4.2.6.8 and 6.1.1.4'
O O 0.0106 0.0060 'International Tables Vol C Tables 4.2.6.8 and 6.1.1.4'
Cl Cl 0.1484 0.1585 'International Tables Vol C Tables 4.2.6.8 and 6.1.1.4'

loop_
_geom_angle_atom_site_label_1
_geom_angle_atom_site_label_2
_geom_angle_atom_site_label_3
_geom_angle
C2 O1 C5 109.97(14)
C2 C1 C12 129.7(2)
C2 C1 H1 112.1(12)
C12 C1 H1 118.2(12)
C1 C2 O1 123.69(19)
C1 C2 C3 127.73(19)
O1 C2 C3 108.54(17)
C4 C3 C2 108.51(17)
C4 C3 C18 127.88(18)
C2 C3 C18 123.50(17)
C3 C4 C24 128.16(18)
C3 C4 C5 109.85(16)
C24 C4 C5 121.89(17)
O1 C5 C4 103.01(14)
O1 C5 C30 106.49(16)
C4 C5 C30 111.20(16)
O1 C5 C6 110.55(15)
C4 C5 C6 111.24(16)
C30 C5 C6 113.72(17)
C7 C6 C11 115.58(19)
C7 C6 C5 119.72(18)
C11 C6 C5 124.52(18)
C8 C7 C6 122.6(2)
C8 C7 H7 118.7
C6 C7 H7 118.7
C9 C8 C7 119.8(2)
C9 C8 H8 116.5(15)
C7 C8 H8 123.7(15)
C8 C9 C10 119.9(2)
C8 C9 H9 120.1
C10 C9 H9 120.1
C9 C10 C11 120.2(2)
C9 C10 H10 119.9
C11 C10 H10 119.9
C10 C11 C6 121.9(2)
C10 C11 Cl 115.44(18)
C6 C11 Cl 122.60(17)
C13 C12 C17 117.3(2)
C13 C12 C1 124.3(2)
C17 C12 C1 118.4(2)
C14 C13 C12 120.9(3)
C14 C13 H13 118.2(15)
C12 C13 H13 120.9(15)
C15 C14 C13 121.5(3)
C15 C14 H14 119.2
C13 C14 H14 119.2
C14 C15 C16 118.8(3)
C14 C15 H15 122.2(16)
C16 C15 H15 119.0(16)
C15 C16 C17 120.4(3)
C15 C16 H16 119.8
C17 C16 H16 119.8
C16 C17 C12 121.1(3)
C16 C17 H17 119.4
C12 C17 H17 119.4
C19 C18 C23 117.7(2)
C19 C18 C3 123.26(19)
C23 C18 C3 119.03(19)
C18 C19 C20 121.1(2)
C18 C19 H19 122.5(16)
C20 C19 H19 116.3(16)
C21 C20 C19 119.8(2)
C21 C20 H20 120.1
C19 C20 H20 120.1
C20 C21 C22 120.4(2)
C20 C21 H21 119.8
C22 C21 H21 119.8
C21 C22 C23 120.0(2)
C21 C22 H22 120.0
C23 C22 H22 120.0
C22 C23 C18 121.0(2)
C22 C23 H23 121.3(13)
C18 C23 H23 117.7(13)
C29 C24 C25 118.7(2)
C29 C24 C4 120.70(19)
C25 C24 C4 120.6(2)
C24 C25 C26 120.5(3)
C24 C25 H25 119.3(17)
C26 C25 H25 120.1(17)
C27 C26 C25 120.2(3)
C27 C26 H26 119.9
C25 C26 H26 119.9
C28 C27 C26 119.8(3)
C28 C27 H27 120.3(18)
C26 C27 H27 119.8(17)
C27 C28 C29 120.8(3)
C27 C28 H28 122.4(19)
C29 C28 H28 116.7(19)
C24 C29 C28 119.9(3)
C24 C29 H29 120.0
C28 C29 H29 120.0
C5 C30 H30A 109.5
C5 C30 H30B 109.5
H30A C30 H30B 109.5
C5 C30 H30C 109.5
H30A C30 H30C 109.5
H30B C30 H30C 109.5

loop_
_geom_bond_atom_site_label_1
_geom_bond_atom_site_label_2
_geom_bond_distance
Cl C11 1.737(2)
O1 C2 1.371(2)
O1 C5 1.453(2)
C1 C2 1.331(3)
C1 C12 1.458(3)
C1 H1 0.96(2)
C2 C3 1.467(3)
C3 C4 1.330(3)
C3 C18 1.475(3)
C4 C24 1.488(3)
C4 C5 1.519(3)
C5 C30 1.524(3)
C5 C6 1.528(3)
C6 C7 1.390(3)
C6 C11 1.393(3)
C7 C8 1.375(3)
C7 H7 0.9300
C8 C9 1.361(4)
C8 H8 0.93(2)
C9 C10 1.364(3)
C9 H9 0.9300
C10 C11 1.378(3)
C10 H10 0.9300
C12 C13 1.381(3)
C12 C17 1.387(3)
C13 C14 1.374(3)
C13 H13 0.97(3)
C14 C15 1.360(4)
C14 H14 0.9300
C15 C16 1.366(4)
C15 H15 0.99(3)
C16 C17 1.384(3)
C16 H16 0.9300
C17 H17 0.9300
C18 C19 1.379(3)
C18 C23 1.388(3)
C19 C20 1.380(3)
C19 H19 0.91(3)
C20 C21 1.360(4)
C20 H20 0.9300
C21 C22 1.364(4)
C21 H21 0.9300
C22 C23 1.371(3)
C22 H22 0.9300
C23 H23 0.91(2)
C24 C29 1.370(3)
C24 C25 1.371(3)
C25 C26 1.378(4)
C25 H25 0.90(3)
C26 C27 1.360(4)
C26 H26 0.9300
C27 C28 1.345(4)
C27 H27 0.92(3)
C28 C29 1.387(3)
C28 H28 0.94(3)
C29 H29 0.9300
C30 H30A 0.9600
C30 H30B 0.9600
C30 H30C 0.9600

loop_
_geom_torsion_atom_site_label_1
_geom_torsion_atom_site_label_2
_geom_torsion_atom_site_label_3
_geom_torsion_atom_site_label_4
_geom_torsion
C12 C1 C2 O1 2.7(4)
C12 C1 C2 C3 -179.8(2)
C5 O1 C2 C1 -178.89(19)
C5 O1 C2 C3 3.2(2)
C1 C2 C3 C4 -179.3(2)
O1 C2 C3 C4 -1.5(2)
C1 C2 C3 C18 -2.9(3)
O1 C2 C3 C18 174.89(17)
C2 C3 C4 C24 -177.20(19)
C18 C3 C4 C24 6.6(3)
C2 C3 C4 C5 -0.7(2)
C18 C3 C4 C5 -176.94(19)
C2 O1 C5 C4 -3.48(19)
C2 O1 C5 C30 113.61(17)
C2 O1 C5 C6 -122.41(16)
C3 C4 C5 O1 2.5(2)
C24 C4 C5 O1 179.28(17)
C3 C4 C5 C30 -111.17(19)
C24 C4 C5 C30 65.6(2)
C3 C4 C5 C6 120.98(18)
C24 C4 C5 C6 -62.3(2)
O1 C5 C6 C7 -137.02(18)
C4 C5 C6 C7 109.2(2)
C30 C5 C6 C7 -17.3(3)
O1 C5 C6 C11 48.3(2)
C4 C5 C6 C11 -65.5(2)
C30 C5 C6 C11 167.97(19)
C11 C6 C7 C8 2.7(3)
C5 C6 C7 C8 -172.5(2)
C6 C7 C8 C9 -1.8(4)
C7 C8 C9 C10 -0.6(4)
C8 C9 C10 C11 2.0(4)
C9 C10 C11 C6 -0.9(3)
C9 C10 C11 Cl 178.01(19)
C7 C6 C11 C10 -1.3(3)
C5 C6 C11 C10 173.59(19)
C7 C6 C11 Cl 179.80(15)
C5 C6 C11 Cl -5.3(3)
C2 C1 C12 C13 8.3(4)
C2 C1 C12 C17 -172.7(2)
C17 C12 C13 C14 -0.9(4)
C1 C12 C13 C14 178.1(2)
C12 C13 C14 C15 -0.2(4)
C13 C14 C15 C16 0.8(4)
C14 C15 C16 C17 -0.2(4)
C15 C16 C17 C12 -0.9(4)
C13 C12 C17 C16 1.5(3)
C1 C12 C17 C16 -177.6(2)
C4 C3 C18 C19 -125.6(2)
C2 C3 C18 C19 58.7(3)
C4 C3 C18 C23 54.8(3)
C2 C3 C18 C23 -120.9(2)
C23 C18 C19 C20 -0.9(3)
C3 C18 C19 C20 179.4(2)
C18 C19 C20 C21 0.3(4)
C19 C20 C21 C22 0.8(4)
C20 C21 C22 C23 -1.3(4)
C21 C22 C23 C18 0.6(4)
C19 C18 C23 C22 0.5(3)
C3 C18 C23 C22 -179.8(2)
C3 C4 C24 C29 -101.5(3)
C5 C4 C24 C29 82.4(3)
C3 C4 C24 C25 77.7(3)
C5 C4 C24 C25 -98.3(2)
C29 C24 C25 C26 -0.2(4)
C4 C24 C25 C26 -179.4(2)
C24 C25 C26 C27 0.2(4)
C25 C26 C27 C28 0.2(4)
C26 C27 C28 C29 -0.6(5)
C25 C24 C29 C28 -0.2(4)
C4 C24 C29 C28 179.0(2)
C27 C28 C29 C24 0.6(4)

loop_
_cod_related_entry_id
_cod_related_entry_database
_cod_related_entry_code
1 ChemSpider 9728625
